data_4119005
loop_
_publ_author_name
'Lijun Zhou'
'Zhiming Li'
'Yue Zou'
'Quanrui Wang'
'Italo A. Sanhueza'
'Franziska Schoenebeck'
'Andreas Goeke'

_publ_section_title
;
 Tandem Nucleophilic Addition/Oxy-2-azonia-Cope Rearrangement for the
 Formation of Homoallylic Amides and Lactams: Total Synthesis and
 Structural Verification of Motuporamine G
;
_journal_name_full 'Journal of the American Chemical Society'
_journal_page_first 20009
_journal_page_last 20012
_journal_paper_doi 10.1021/ja310002m
_journal_volume 134
_journal_year 2012
_chemical_formula_sum 'C23 H34 N2 O4'
_chemical_formula_weight 402.52
_chemical_name_systematic
; 
 ? 
;
_space_group_IT_number 14
_symmetry_cell_setting monoclinic
_symmetry_space_group_name_Hall '-P 2yn'
_symmetry_space_group_name_H-M 'P 1 21/n 1'
_atom_sites_solution_hydrogens geom
_atom_sites_solution_primary direct
_atom_sites_solution_secondary difmap
_audit_creation_method SHELXL-97
_cell_angle_alpha 90.00
_cell_angle_beta 95.101(5)
_cell_angle_gamma 90.00
_cell_formula_units_Z 4
_cell_length_a 9.849(4)
_cell_length_b 11.546(5)
_cell_length_c 19.915(8)
_cell_measurement_reflns_used 847
_cell_measurement_temperature 293(2)
_cell_measurement_theta_max 25.419
_cell_measurement_theta_min 2.976
_cell_volume 2255.7(16)
_computing_cell_refinement 'Bruker SMART'
_computing_data_collection 'Bruker SMART'
_computing_data_reduction 'Bruker SHELXTL'
_computing_molecular_graphics 'Bruker SHELXTL'
_computing_publication_material 'Bruker SHELXTL'
_computing_structure_refinement 'SHELXL-97 (Sheldrick, 1997)'
_computing_structure_solution 'SHELXS-97 (Sheldrick, 1990)'
_diffrn_ambient_temperature 293(2)
_diffrn_measured_fraction_theta_full 0.996
_diffrn_measured_fraction_theta_max 0.996
_diffrn_measurement_device_type 'CCD area detector'
_diffrn_measurement_method 'phi and omega scans'
_diffrn_radiation_monochromator graphite
_diffrn_radiation_source 'fine-focus sealed tube'
_diffrn_radiation_type MoK\a
_diffrn_radiation_wavelength 0.71073
_diffrn_reflns_av_R_equivalents 0.0368
_diffrn_reflns_av_sigmaI/netI 0.0352
_diffrn_reflns_limit_h_max 11
_diffrn_reflns_limit_h_min -11
_diffrn_reflns_limit_k_max 8
_diffrn_reflns_limit_k_min -13
_diffrn_reflns_limit_l_max 23
_diffrn_reflns_limit_l_min -23
_diffrn_reflns_number 9054
_diffrn_reflns_theta_full 25.01
_diffrn_reflns_theta_max 25.01
_diffrn_reflns_theta_min 2.04
_exptl_absorpt_coefficient_mu 0.081
_exptl_absorpt_correction_T_max 0.9920
_exptl_absorpt_correction_T_min 0.9723
_exptl_absorpt_correction_type multi-scan
_exptl_absorpt_process_details sadabs
_exptl_crystal_colour colourless
_exptl_crystal_density_diffrn 1.185
_exptl_crystal_description block
_exptl_crystal_F_000 872
_exptl_crystal_size_max 0.35
_exptl_crystal_size_mid 0.15
_exptl_crystal_size_min 0.10
_refine_diff_density_max 0.275
_refine_diff_density_min -0.184
_refine_diff_density_rms 0.039
_refine_ls_extinction_method none
_refine_ls_goodness_of_fit_ref 1.056
_refine_ls_hydrogen_treatment constr
_refine_ls_matrix_type full
_refine_ls_number_parameters 264
_refine_ls_number_reflns 3962
_refine_ls_number_restraints 0
_refine_ls_restrained_S_all 1.056
_refine_ls_R_factor_all 0.0811
_refine_ls_R_factor_gt 0.0619
_refine_ls_shift/su_max 0.000
_refine_ls_shift/su_mean 0.000
_refine_ls_structure_factor_coef Fsqd
_refine_ls_weighting_details 'calc w=1/[\s^2^(Fo^2^)+(0.0730P)^2^+0.6002P] where P=(Fo^2^+2Fc^2^)/3'
_refine_ls_weighting_scheme calc
_refine_ls_wR_factor_gt 0.1526
_refine_ls_wR_factor_ref 0.1665
_reflns_number_gt 2992
_reflns_number_total 3962
_reflns_threshold_expression >2sigma(I)
_cod_data_source_file ja310002m_si_004.cif
_cod_data_source_block a20105a
_cod_original_cell_volume 2255.6(16)
_cod_database_code 4119005

loop_
_symmetry_equiv_pos_as_xyz
'x, y, z'
'-x+1/2, y+1/2, -z+1/2'
'-x, -y, -z'
'x-1/2, -y-1/2, z-1/2'

loop_
_atom_site_label
_atom_site_type_symbol
_atom_site_fract_x
_atom_site_fract_y
_atom_site_fract_z
_atom_site_U_iso_or_equiv
_atom_site_adp_type
_atom_site_occupancy
_atom_site_symmetry_multiplicity
_atom_site_calc_flag
_atom_site_refinement_flags
N1 N 0.6480(2) 0.4959(2) 0.07148(14) 0.0799(7) Uani 1 1 d .
N2 N 0.09052(17) 0.28031(15) 0.16011(8) 0.0482(4) Uani 1 1 d .
O1 O 0.6924(2) 0.4637(2) 0.02029(13) 0.1031(8) Uani 1 1 d .
O2 O 0.6895(3) 0.5788(3) 0.10117(16) 0.1639(15) Uani 1 1 d .
O3 O 0.05879(15) 0.27787(14) 0.08967(7) 0.0561(4) Uani 1 1 d .
O4 O 0.01239(16) 0.22399(16) 0.25731(8) 0.0660(5) Uani 1 1 d .
C1 C 0.5369(2) 0.4294(2) 0.09804(12) 0.0549(6) Uani 1 1 d .
C2 C 0.4852(2) 0.4656(2) 0.15607(12) 0.0626(6) Uani 1 1 d .
H2 H 0.5165 0.5331 0.1778 0.075 Uiso 1 1 calc R
C3 C 0.3853(2) 0.3990(2) 0.18140(11) 0.0557(6) Uani 1 1 d .
H3 H 0.3501 0.4216 0.2212 0.067 Uiso 1 1 calc R
C4 C 0.3364(2) 0.29997(18) 0.14934(10) 0.0442(5) Uani 1 1 d .
C5 C 0.3898(2) 0.26787(19) 0.09014(11) 0.0545(6) Uani 1 1 d .
H5 H 0.3570 0.2018 0.0675 0.065 Uiso 1 1 calc R
C6 C 0.4905(2) 0.3322(2) 0.06430(12) 0.0583(6) Uani 1 1 d .
H6 H 0.5262 0.3099 0.0246 0.070 Uiso 1 1 calc R
C7 C 0.2262(2) 0.23034(18) 0.17934(10) 0.0459(5) Uani 1 1 d .
H7 H 0.2425 0.2367 0.2285 0.055 Uiso 1 1 calc R
C8 C 0.2243(2) 0.10106(19) 0.16220(12) 0.0529(6) Uani 1 1 d .
H8A H 0.1514 0.0649 0.1844 0.063 Uiso 1 1 calc R
H8B H 0.2020 0.0929 0.1140 0.063 Uiso 1 1 calc R
C9 C 0.3531(2) 0.0355(2) 0.18118(12) 0.0546(6) Uani 1 1 d .
C10 C 0.4025(2) -0.0433(2) 0.14196(13) 0.0648(7) Uani 1 1 d .
H10 H 0.4807 -0.0813 0.1599 0.078 Uiso 1 1 calc R
C11 C 0.3493(3) -0.0798(2) 0.07248(13) 0.0758(8) Uani 1 1 d .
H11A H 0.4231 -0.0767 0.0433 0.091 Uiso 1 1 calc R
H11B H 0.2798 -0.0254 0.0551 0.091 Uiso 1 1 calc R
C12 C 0.2890(3) -0.2014(2) 0.06986(15) 0.0835(9) Uani 1 1 d .
H12A H 0.2655 -0.2220 0.0230 0.100 Uiso 1 1 calc R
H12B H 0.3585 -0.2552 0.0880 0.100 Uiso 1 1 calc R
C13 C 0.1635(3) -0.2171(2) 0.10795(15) 0.0803(8) Uani 1 1 d .
H13A H 0.1422 -0.2991 0.1088 0.096 Uiso 1 1 calc R
H13B H 0.1860 -0.1926 0.1542 0.096 Uiso 1 1 calc R
C14 C 0.0370(3) -0.1530(2) 0.08050(14) 0.0772(8) Uani 1 1 d .
H14A H 0.0161 -0.1736 0.0335 0.093 Uiso 1 1 calc R
H14B H 0.0548 -0.0703 0.0827 0.093 Uiso 1 1 calc R
C15 C -0.0858(3) -0.1798(3) 0.11903(17) 0.0917(10) Uani 1 1 d .
H15A H -0.1029 -0.2625 0.1162 0.110 Uiso 1 1 calc R
H15B H -0.0625 -0.1613 0.1662 0.110 Uiso 1 1 calc R
C16 C -0.2160(4) -0.1175(3) 0.0958(2) 0.1055(11) Uani 1 1 d .
H16A H -0.2896 -0.1535 0.1176 0.127 Uiso 1 1 calc R
H16B H -0.2342 -0.1302 0.0477 0.127 Uiso 1 1 calc R
C17 C -0.2216(3) 0.0126(3) 0.10860(16) 0.0945(10) Uani 1 1 d .
H17A H -0.1481 0.0495 0.0872 0.113 Uiso 1 1 calc R
H17B H -0.3068 0.0425 0.0873 0.113 Uiso 1 1 calc R
C18 C -0.2105(3) 0.0452(3) 0.18052(15) 0.0846(9) Uani 1 1 d .
H18A H -0.1172 0.0325 0.1990 0.102 Uiso 1 1 calc R
H18B H -0.2680 -0.0064 0.2040 0.102 Uiso 1 1 calc R
C19 C -0.2502(3) 0.1714(3) 0.19596(15) 0.0797(8) Uani 1 1 d .
H19A H -0.3434 0.1847 0.1775 0.096 Uiso 1 1 calc R
H19B H -0.2471 0.1812 0.2444 0.096 Uiso 1 1 calc R
C20 C -0.1589(2) 0.2623(2) 0.16764(14) 0.0675(7) Uani 1 1 d .
H20A H -0.1604 0.2526 0.1192 0.081 Uiso 1 1 calc R
H20B H -0.1936 0.3389 0.1764 0.081 Uiso 1 1 calc R
C21 C -0.0142(2) 0.25206(19) 0.19893(12) 0.0516(5) Uani 1 1 d .
C22 C 0.0526(3) 0.3934(2) 0.06325(14) 0.0746(8) Uani 1 1 d .
H22A H -0.0206 0.4347 0.0813 0.112 Uiso 1 1 calc R
H22B H 0.0370 0.3906 0.0150 0.112 Uiso 1 1 calc R
H22C H 0.1372 0.4324 0.0758 0.112 Uiso 1 1 calc R
C23 C 0.4205(3) 0.0601(2) 0.25032(12) 0.0671(7) Uani 1 1 d .
H23A H 0.4942 0.0067 0.2603 0.101 Uiso 1 1 calc R
H23B H 0.3551 0.0515 0.2830 0.101 Uiso 1 1 calc R
H23C H 0.4551 0.1379 0.2519 0.101 Uiso 1 1 calc R

loop_
_atom_site_aniso_label
_atom_site_aniso_U_11
_atom_site_aniso_U_22
_atom_site_aniso_U_33
_atom_site_aniso_U_23
_atom_site_aniso_U_13
_atom_site_aniso_U_12
N1 0.0683(14) 0.0738(16) 0.0987(18) 0.0175(15) 0.0141(13) -0.0153(13)
N2 0.0463(10) 0.0506(10) 0.0475(10) 0.0028(8) 0.0023(7) -0.0030(8)
O1 0.0941(15) 0.0938(16) 0.1290(19) 0.0248(14) 0.0535(14) -0.0102(12)
O2 0.184(3) 0.150(3) 0.165(3) -0.044(2) 0.062(2) -0.124(2)
O3 0.0603(9) 0.0586(10) 0.0486(8) 0.0070(7) -0.0008(7) -0.0017(7)
O4 0.0625(10) 0.0793(12) 0.0572(10) 0.0044(9) 0.0110(8) -0.0089(9)
C1 0.0450(12) 0.0533(14) 0.0665(14) 0.0109(12) 0.0052(10) -0.0041(10)
C2 0.0672(15) 0.0511(13) 0.0684(15) -0.0089(12) 0.0003(12) -0.0174(12)
C3 0.0592(13) 0.0547(14) 0.0538(12) -0.0099(11) 0.0077(10) -0.0064(11)
C4 0.0426(11) 0.0424(11) 0.0469(11) -0.0012(9) 0.0009(8) -0.0002(9)
C5 0.0624(14) 0.0447(12) 0.0570(13) -0.0097(11) 0.0091(11) -0.0094(11)
C6 0.0624(14) 0.0548(14) 0.0599(13) -0.0010(11) 0.0180(11) -0.0003(11)
C7 0.0452(11) 0.0455(12) 0.0464(11) 0.0010(9) 0.0008(9) -0.0036(9)
C8 0.0496(12) 0.0450(12) 0.0641(14) 0.0041(11) 0.0055(10) -0.0078(10)
C9 0.0504(12) 0.0476(12) 0.0663(14) 0.0105(11) 0.0082(10) -0.0031(10)
C10 0.0603(14) 0.0608(15) 0.0743(16) 0.0119(13) 0.0113(12) 0.0076(12)
C11 0.0842(19) 0.0722(18) 0.0745(17) -0.0012(15) 0.0265(14) 0.0065(15)
C12 0.106(2) 0.0678(18) 0.0788(18) -0.0103(15) 0.0181(16) 0.0121(16)
C13 0.109(2) 0.0597(17) 0.0731(17) -0.0040(14) 0.0110(16) -0.0094(16)
C14 0.097(2) 0.0620(16) 0.0715(17) -0.0084(14) 0.0007(15) -0.0197(15)
C15 0.095(2) 0.0701(19) 0.109(2) 0.0003(17) 0.0011(18) -0.0261(17)
C16 0.095(2) 0.097(3) 0.121(3) -0.007(2) -0.013(2) -0.020(2)
C17 0.087(2) 0.100(3) 0.094(2) 0.009(2) -0.0070(17) -0.0076(18)
C18 0.0701(17) 0.087(2) 0.094(2) 0.0188(17) -0.0099(15) -0.0257(16)
C19 0.0490(14) 0.098(2) 0.093(2) 0.0097(17) 0.0103(13) -0.0098(14)
C20 0.0479(13) 0.0698(16) 0.0852(18) 0.0119(14) 0.0077(12) 0.0020(12)
C21 0.0502(12) 0.0454(12) 0.0595(14) 0.0004(11) 0.0070(10) -0.0018(10)
C22 0.0782(17) 0.0696(17) 0.0752(17) 0.0286(14) 0.0023(13) -0.0027(14)
C23 0.0628(15) 0.0640(16) 0.0735(16) 0.0113(13) -0.0004(12) 0.0006(12)

loop_
_atom_type_symbol
_atom_type_description
_atom_type_scat_dispersion_real
_atom_type_scat_dispersion_imag
_atom_type_scat_source
C C 0.0033 0.0016 'International Tables Vol C Tables 4.2.6.8 and 6.1.1.4'
H H 0.0000 0.0000 'International Tables Vol C Tables 4.2.6.8 and 6.1.1.4'
N N 0.0061 0.0033 'International Tables Vol C Tables 4.2.6.8 and 6.1.1.4'
O O 0.0106 0.0060 'International Tables Vol C Tables 4.2.6.8 and 6.1.1.4'

loop_
_geom_angle_atom_site_label_1
_geom_angle_atom_site_label_2
_geom_angle_atom_site_label_3
_geom_angle
O2 N1 O1 122.7(3)
O2 N1 C1 118.6(3)
O1 N1 C1 118.7(3)
C21 N2 O3 116.19(16)
C21 N2 C7 117.81(17)
O3 N2 C7 111.48(15)
N2 O3 C22 110.19(17)
C6 C1 C2 122.2(2)
C6 C1 N1 118.6(2)
C2 C1 N1 119.2(2)
C1 C2 C3 118.0(2)
C1 C2 H2 121.0
C3 C2 H2 121.0
C4 C3 C2 121.7(2)
C4 C3 H3 119.2
C2 C3 H3 119.2
C3 C4 C5 118.3(2)
C3 C4 C7 119.42(18)
C5 C4 C7 122.24(19)
C6 C5 C4 121.0(2)
C6 C5 H5 119.5
C4 C5 H5 119.5
C1 C6 C5 118.7(2)
C1 C6 H6 120.6
C5 C6 H6 120.6
N2 C7 C4 110.76(17)
N2 C7 C8 109.31(16)
C4 C7 C8 115.10(17)
N2 C7 H7 107.1
C4 C7 H7 107.1
C8 C7 H7 107.1
C9 C8 C7 116.32(18)
C9 C8 H8A 108.2
C7 C8 H8A 108.2
C9 C8 H8B 108.2
C7 C8 H8B 108.2
H8A C8 H8B 107.4
C10 C9 C8 123.2(2)
C10 C9 C23 121.2(2)
C8 C9 C23 115.5(2)
C9 C10 C11 128.7(2)
C9 C10 H10 115.7
C11 C10 H10 115.7
C10 C11 C12 113.2(2)
C10 C11 H11A 108.9
C12 C11 H11A 108.9
C10 C11 H11B 108.9
C12 C11 H11B 108.9
H11A C11 H11B 107.7
C13 C12 C11 115.2(2)
C13 C12 H12A 108.5
C11 C12 H12A 108.5
C13 C12 H12B 108.5
C11 C12 H12B 108.5
H12A C12 H12B 107.5
C14 C13 C12 116.3(2)
C14 C13 H13A 108.2
C12 C13 H13A 108.2
C14 C13 H13B 108.2
C12 C13 H13B 108.2
H13A C13 H13B 107.4
C13 C14 C15 112.7(2)
C13 C14 H14A 109.1
C15 C14 H14A 109.1
C13 C14 H14B 109.1
C15 C14 H14B 109.1
H14A C14 H14B 107.8
C16 C15 C14 116.2(3)
C16 C15 H15A 108.2
C14 C15 H15A 108.2
C16 C15 H15B 108.2
C14 C15 H15B 108.2
H15A C15 H15B 107.4
C15 C16 C17 117.5(3)
C15 C16 H16A 107.9
C17 C16 H16A 107.9
C15 C16 H16B 107.9
C17 C16 H16B 107.9
H16A C16 H16B 107.2
C18 C17 C16 114.3(3)
C18 C17 H17A 108.7
C16 C17 H17A 108.7
C18 C17 H17B 108.7
C16 C17 H17B 108.7
H17A C17 H17B 107.6
C17 C18 C19 115.8(3)
C17 C18 H18A 108.3
C19 C18 H18A 108.3
C17 C18 H18B 108.3
C19 C18 H18B 108.3
H18A C18 H18B 107.4
C20 C19 C18 114.0(2)
C20 C19 H19A 108.7
C18 C19 H19A 108.7
C20 C19 H19B 108.7
C18 C19 H19B 108.7
H19A C19 H19B 107.6
C21 C20 C19 111.1(2)
C21 C20 H20A 109.4
C19 C20 H20A 109.4
C21 C20 H20B 109.4
C19 C20 H20B 109.4
H20A C20 H20B 108.0
O4 C21 N2 119.4(2)
O4 C21 C20 122.2(2)
N2 C21 C20 118.4(2)
O3 C22 H22A 109.5
O3 C22 H22B 109.5
H22A C22 H22B 109.5
O3 C22 H22C 109.5
H22A C22 H22C 109.5
H22B C22 H22C 109.5
C9 C23 H23A 109.5
C9 C23 H23B 109.5
H23A C23 H23B 109.5
C9 C23 H23C 109.5
H23A C23 H23C 109.5
H23B C23 H23C 109.5

loop_
_geom_bond_atom_site_label_1
_geom_bond_atom_site_label_2
_geom_bond_distance
N1 O2 1.179(3)
N1 O1 1.204(3)
N1 C1 1.473(3)
N2 C21 1.382(3)
N2 O3 1.410(2)
N2 C7 1.474(3)
O3 C22 1.434(3)
O4 C21 1.213(3)
C1 C6 1.366(3)
C1 C2 1.369(3)
C2 C3 1.379(3)
C2 H2 0.9300
C3 C4 1.375(3)
C3 H3 0.9300
C4 C5 1.383(3)
C4 C7 1.516(3)
C5 C6 1.375(3)
C5 H5 0.9300
C6 H6 0.9300
C7 C8 1.531(3)
C7 H7 0.9800
C8 C9 1.497(3)
C8 H8A 0.9700
C8 H8B 0.9700
C9 C10 1.320(3)
C9 C23 1.501(3)
C10 C11 1.496(4)
C10 H10 0.9300
C11 C12 1.524(4)
C11 H11A 0.9700
C11 H11B 0.9700
C12 C13 1.517(4)
C12 H12A 0.9700
C12 H12B 0.9700
C13 C14 1.509(4)
C13 H13A 0.9700
C13 H13B 0.9700
C14 C15 1.521(4)
C14 H14A 0.9700
C14 H14B 0.9700
C15 C16 1.506(5)
C15 H15A 0.9700
C15 H15B 0.9700
C16 C17 1.525(5)
C16 H16A 0.9700
C16 H16B 0.9700
C17 C18 1.475(4)
C17 H17A 0.9700
C17 H17B 0.9700
C18 C19 1.547(4)
C18 H18A 0.9700
C18 H18B 0.9700
C19 C20 1.522(4)
C19 H19A 0.9700
C19 H19B 0.9700
C20 C21 1.508(3)
C20 H20A 0.9700
C20 H20B 0.9700
C22 H22A 0.9600
C22 H22B 0.9600
C22 H22C 0.9600
C23 H23A 0.9600
C23 H23B 0.9600
C23 H23C 0.9600
